data_7038379
loop_
_publ_author_name
'Coe, Benjamin J.'
'S\'anchez, Sergio'

_publ_section_title
;
 Synthesis and properties of new mononuclear Ru(ii)-based photocatalysts
 containing 4,4'-diphenyl-2,2'-bipyridyl ligands.
;
_journal_issue 12
_journal_name_full 'Dalton transactions (Cambridge, England : 2003)'
_journal_page_first 5210
_journal_page_last 5222
_journal_paper_doi 10.1039/c6dt00039h
_journal_volume 45
_journal_year 2016
_chemical_formula_moiety 'C42 H36 F20 N2 O4'
_chemical_formula_sum 'C42 H36 F20 N2 O4'
_chemical_formula_weight 1012.73
_chemical_name_systematic
;
 ? 
;
_space_group_crystal_system monoclinic
_space_group_IT_number 14
_space_group_name_Hall '-P 2ybc'
_space_group_name_H-M_alt 'P 1 21/c 1'
_symmetry_space_group_name_Hall '-P 2ybc'
_symmetry_space_group_name_H-M 'P 1 21/c 1'
_atom_sites_solution_hydrogens geom
_atom_sites_solution_primary direct
_atom_sites_solution_secondary difmap
_audit_creation_date 2015-11-17
_audit_creation_method
;
Olex2 1.2
(compiled 2015.09.30 svn.r3233 for OlexSys, GUI svn.r5103)
;
_audit_update_record
;
2015-11-20 deposited with the CCDC.
2016-02-10 downloaded from the CCDC.
;
_cell_angle_alpha 90.00
_cell_angle_beta 99.482(8)
_cell_angle_gamma 90.00
_cell_formula_units_Z 2
_cell_length_a 18.4859(15)
_cell_length_b 11.4530(8)
_cell_length_c 10.2680(8)
_cell_measurement_reflns_used 2979
_cell_measurement_temperature 150.02(10)
_cell_measurement_theta_max 26.6870
_cell_measurement_theta_min 3.6920
_cell_volume 2144.2(3)
_computing_cell_refinement
;
CrysAlisPro, Agilent Technologies,
Version 1.171.36.32 (release 02-08-2013 CrysAlis171 .NET)
(compiled Aug  2 2013,16:46:58)
;
_computing_data_collection
;
CrysAlisPro, Agilent Technologies,
Version 1.171.36.32 (release 02-08-2013 CrysAlis171 .NET)
(compiled Aug  2 2013,16:46:58)
;
_computing_data_reduction
;
CrysAlisPro, Agilent Technologies,
Version 1.171.36.32 (release 02-08-2013 CrysAlis171 .NET)
(compiled Aug  2 2013,16:46:58)
;
_computing_molecular_graphics 'Olex2 (Dolomanov et al., 2009)'
_computing_publication_material 'Olex2 (Dolomanov et al., 2009)'
_computing_structure_refinement 'XL (Sheldrick, 2008)'
_computing_structure_solution 'ShelXS (Sheldrick, 2008)'
_diffrn_ambient_temperature 150.02(10)
_diffrn_detector_area_resol_mean 8.0714
_diffrn_measured_fraction_theta_full 0.998
_diffrn_measured_fraction_theta_max 0.878
_diffrn_measurement_details
;
  1 omega  -86.00    9.00   1.0000   20.0000
omega____ theta____ kappa____ phi______ frames
    -      -17.7663  -77.0000  -90.0000 95

  2 omega   20.00   61.00   1.0000   20.0000
omega____ theta____ kappa____ phi______ frames
    -       18.7038  -99.0000 -180.0000 41

  3 omega  -50.00   40.00   1.0000   20.0000
omega____ theta____ kappa____ phi______ frames
    -       18.7038  -57.0000   30.0000 90

  4 omega  -13.00   83.00   1.0000   20.0000
omega____ theta____ kappa____ phi______ frames
    -       18.7038   19.0000 -150.0000 96
;
_diffrn_measurement_device_type 'SuperNova, Single source at offset, Eos'
_diffrn_measurement_method '\w scans'
_diffrn_orient_matrix_UB_11 0.0387604000
_diffrn_orient_matrix_UB_12 0.0035215000
_diffrn_orient_matrix_UB_13 0.0150438000
_diffrn_orient_matrix_UB_21 0.0026005000
_diffrn_orient_matrix_UB_22 -0.0603814000
_diffrn_orient_matrix_UB_23 -0.0141699000
_diffrn_orient_matrix_UB_31 0.0014697000
_diffrn_orient_matrix_UB_32 0.0135521000
_diffrn_orient_matrix_UB_33 -0.0669013000
_diffrn_radiation_monochromator mirror
_diffrn_radiation_type MoK\a
_diffrn_radiation_wavelength 0.71073
_diffrn_reflns_av_R_equivalents 0.0409
_diffrn_reflns_av_unetI/netI 0.0572
_diffrn_reflns_limit_h_max 24
_diffrn_reflns_limit_h_min -22
_diffrn_reflns_limit_k_max 15
_diffrn_reflns_limit_k_min -15
_diffrn_reflns_limit_l_max 13
_diffrn_reflns_limit_l_min -14
_diffrn_reflns_number 13941
_diffrn_reflns_theta_full 26.00
_diffrn_reflns_theta_max 29.09
_diffrn_reflns_theta_min 3.27
_diffrn_source 'SuperNova (Mo) X-ray Source'
_exptl_absorpt_coefficient_mu 0.159
_exptl_absorpt_correction_T_max 1.00000
_exptl_absorpt_correction_T_min 0.48747
_exptl_absorpt_correction_type multi-scan
_exptl_absorpt_process_details
;
CrysAlisPro, Agilent Technologies,
Version 1.171.36.32 (release 02-08-2013 CrysAlis171 .NET)
(compiled Aug  2 2013,16:46:58)
Empirical absorption correction using spherical harmonics,
 implemented in SCALE3 ABSPACK scaling algorithm.
;
_exptl_crystal_colour colourless
_exptl_crystal_colour_primary colourless
_exptl_crystal_density_diffrn 1.569
_exptl_crystal_density_method 'not measured'
_exptl_crystal_description plate
_exptl_crystal_F_000 1028
_exptl_crystal_size_max 0.5
_exptl_crystal_size_mid 0.3
_exptl_crystal_size_min 0.05
_refine_diff_density_max 0.413
_refine_diff_density_min -0.457
_refine_diff_density_rms 0.073
_refine_ls_extinction_method none
_refine_ls_goodness_of_fit_ref 1.032
_refine_ls_hydrogen_treatment constr
_refine_ls_matrix_type full
_refine_ls_number_parameters 307
_refine_ls_number_reflns 5043
_refine_ls_number_restraints 0
_refine_ls_restrained_S_all 1.032
_refine_ls_R_factor_all 0.1281
_refine_ls_R_factor_gt 0.0805
_refine_ls_shift/su_max 0.000
_refine_ls_shift/su_mean 0.000
_refine_ls_structure_factor_coef Fsqd
_refine_ls_weighting_details 'calc w=1/[\s^2^(Fo^2^)+(0.1180P)^2^+1.8010P] where P=(Fo^2^+2Fc^2^)/3'
_refine_ls_weighting_scheme calc
_refine_ls_wR_factor_gt 0.2168
_refine_ls_wR_factor_ref 0.2543
_reflns_number_gt 3003
_reflns_number_total 5043
_reflns_threshold_expression >2sigma(I)
_cod_data_source_file c6dt00039h2.cif
_cod_data_source_block L12
_cod_depositor_comments 'Adding full bibliography for 7038378--7038379.cif.'
_cod_database_code 7038379
_chemical_oxdiff_formula C42N2O4F20
_reflns_odcompleteness_completeness 99.72
_reflns_odcompleteness_iscentric 1
_reflns_odcompleteness_theta 26.32
_olex2_refinement_description
;
1. Fixed Uiso
 At 1.2 times of:
  All C(H) groups, All C(H,H) groups
2.a Secondary CH2 refined with riding coordinates:
 C17(H17A,H17B), C18(H18A,H18B), C19(H19A,H19B), C12(H12A,H12B), C14(H14A,
 H14B), C13(H13A,H13B)
2.b Aromatic/amide H refined with riding coordinates:
 C2(H2), C9(H9), C7(H7), C11(H11), C5(H5), C4(H4)
;
_olex2_submission_special_instructions 'No special instructions were received'

loop_
_space_group_symop_id
_space_group_symop_operation_xyz
1 'x, y, z'
2 '-x, y+1/2, -z+1/2'
3 '-x, -y, -z'
4 'x, -y-1/2, z-1/2'

loop_
_atom_site_label
_atom_site_type_symbol
_atom_site_fract_x
_atom_site_fract_y
_atom_site_fract_z
_atom_site_U_iso_or_equiv
_atom_site_adp_type
_atom_site_occupancy
_atom_site_calc_flag
_atom_site_refinement_flags_posn
O1 O 0.00667(12) 0.8147(2) 0.3708(2) 0.0369(6) Uani 1 d .
N1 N -0.09285(15) 0.9695(2) 1.0246(3) 0.0358(6) Uani 1 d .
O3 O -0.24314(13) 0.8958(2) 0.2947(2) 0.0463(6) Uani 1 d .
C17 C 0.07413(18) 0.7978(3) 0.4578(3) 0.0357(7) Uani 1 d .
H17A H 0.0690 0.7360 0.5203 0.043 Uiso 1 calc R
H17B H 0.0882 0.8689 0.5068 0.043 Uiso 1 calc R
C1 C -0.03555(16) 0.9820(2) 0.9596(3) 0.0293(7) Uani 1 d .
C2 C -0.04098(17) 0.9627(2) 0.8256(3) 0.0295(6) Uani 1 d .
H2 H -0.0003 0.9740 0.7846 0.035 Uiso 1 calc R
C9 C -0.11789(18) 0.8625(3) 0.3389(3) 0.0345(7) Uani 1 d .
H9 H -0.1193 0.8527 0.2487 0.041 Uiso 1 calc R
F6 F 0.25539(14) 0.6490(2) 0.3003(3) 0.0671(7) Uani 1 d .
C7 C -0.04995(18) 0.8658(3) 0.5607(3) 0.0320(7) Uani 1 d .
H7 H -0.0063 0.8540 0.6188 0.038 Uiso 1 calc R
C6 C -0.11244(18) 0.9009(2) 0.6084(3) 0.0320(7) Uani 1 d .
C11 C -0.17902(18) 0.9128(3) 0.5214(3) 0.0349(7) Uani 1 d .
H11 H -0.2215 0.9348 0.5526 0.042 Uiso 1 calc R
C8 C -0.05250(18) 0.8481(3) 0.4263(3) 0.0324(7) Uani 1 d .
F1 F -0.34934(16) 0.6623(3) 0.3458(3) 0.0752(8) Uani 1 d .
C3 C -0.10730(17) 0.9263(2) 0.7514(3) 0.0307(7) Uani 1 d .
C5 C -0.15639(19) 0.9368(3) 0.9522(3) 0.0390(8) Uani 1 d .
H5 H -0.1967 0.9289 0.9949 0.047 Uiso 1 calc R
C10 C -0.18038(19) 0.8913(3) 0.3879(3) 0.0359(7) Uani 1 d .
C18 C 0.13164(19) 0.7653(3) 0.3758(3) 0.0390(8) Uani 1 d .
H18A H 0.1349 0.8259 0.3110 0.047 Uiso 1 calc R
H18B H 0.1179 0.6930 0.3289 0.047 Uiso 1 calc R
C4 C -0.16634(18) 0.9140(3) 0.8187(3) 0.0366(7) Uani 1 d .
H4 H -0.2120 0.8907 0.7741 0.044 Uiso 1 calc R
F7 F 0.27394(16) 0.8359(2) 0.3157(3) 0.0798(9) Uani 1 d .
F8 F 0.34088(16) 0.6167(3) 0.5376(3) 0.0847(9) Uani 1 d .
C19 C 0.20521(19) 0.7506(3) 0.4634(4) 0.0414(8) Uani 1 d .
H19A H 0.2143 0.8176 0.5215 0.050 Uiso 1 calc R
H19B H 0.2036 0.6818 0.5181 0.050 Uiso 1 calc R
F9 F 0.39419(16) 0.7076(3) 0.3995(4) 0.0961(11) Uani 1 d .
C20 C 0.2670(2) 0.7385(3) 0.3876(4) 0.0526(10) Uani 1 d .
F2 F -0.46048(17) 0.7294(3) 0.3047(3) 0.0946(10) Uani 1 d .
F10 F 0.35912(15) 0.8007(3) 0.5586(4) 0.0966(11) Uani 1 d .
C12 C -0.3095(2) 0.9188(4) 0.3389(4) 0.0510(10) Uani 1 d .
H12A H -0.3090 0.9970 0.3752 0.061 Uiso 1 calc R
H12B H -0.3167 0.8637 0.4074 0.061 Uiso 1 calc R
F3 F -0.3758(2) 0.5382(3) 0.1170(4) 0.1061(12) Uani 1 d .
F5 F -0.4482(2) 0.5004(3) 0.2499(4) 0.1161(13) Uani 1 d .
C14 C -0.3797(2) 0.7865(4) 0.1603(4) 0.0518(10) Uani 1 d .
H14A H -0.4146 0.7910 0.0788 0.062 Uiso 1 calc R
H14B H -0.3329 0.7631 0.1375 0.062 Uiso 1 calc R
F4 F -0.4870(2) 0.6017(3) 0.0820(4) 0.1334(17) Uani 1 d .
C15 C -0.4045(2) 0.6937(4) 0.2451(4) 0.0560(10) Uani 1 d .
C16 C -0.4297(3) 0.5812(5) 0.1730(6) 0.0757(15) Uani 1 d .
C13 C -0.3713(2) 0.9070(4) 0.2212(5) 0.0597(12) Uani 1 d .
H13A H -0.4171 0.9284 0.2493 0.072 Uiso 1 calc R
H13B H -0.3627 0.9623 0.1538 0.072 Uiso 1 calc R
C21 C 0.3424(2) 0.7161(5) 0.4732(6) 0.0671(13) Uani 1 d .

loop_
_atom_site_aniso_label
_atom_site_aniso_U_11
_atom_site_aniso_U_22
_atom_site_aniso_U_33
_atom_site_aniso_U_23
_atom_site_aniso_U_13
_atom_site_aniso_U_12
O1 0.0398(13) 0.0386(13) 0.0331(12) -0.0031(10) 0.0082(10) -0.0022(9)
N1 0.0374(15) 0.0357(15) 0.0358(14) -0.0032(12) 0.0099(12) 0.0015(11)
O3 0.0389(14) 0.0503(15) 0.0467(14) 0.0007(12) -0.0014(11) -0.0011(11)
C17 0.0429(18) 0.0292(16) 0.0348(17) -0.0006(13) 0.0058(14) -0.0028(13)
C1 0.0302(15) 0.0242(14) 0.0339(16) -0.0020(12) 0.0066(13) 0.0020(11)
C2 0.0332(16) 0.0248(14) 0.0318(15) 0.0002(12) 0.0089(12) 0.0001(11)
C9 0.0435(19) 0.0297(16) 0.0296(15) 0.0004(13) 0.0037(14) -0.0038(13)
F6 0.0703(17) 0.0650(15) 0.0694(16) -0.0220(13) 0.0218(13) 0.0118(12)
C7 0.0367(17) 0.0251(15) 0.0338(16) -0.0016(13) 0.0043(13) -0.0028(12)
C6 0.0405(18) 0.0205(13) 0.0341(16) 0.0000(12) 0.0035(14) -0.0029(12)
C11 0.0355(17) 0.0265(15) 0.0422(18) -0.0017(14) 0.0048(14) -0.0019(12)
C8 0.0376(17) 0.0250(14) 0.0348(16) 0.0018(13) 0.0060(14) -0.0048(12)
F1 0.0788(19) 0.0772(18) 0.0634(16) 0.0127(14) -0.0072(14) -0.0100(14)
C3 0.0382(17) 0.0205(13) 0.0335(16) -0.0003(12) 0.0065(13) 0.0016(12)
C5 0.0357(18) 0.0388(18) 0.0449(19) -0.0013(15) 0.0134(15) -0.0013(14)
C10 0.0407(18) 0.0265(15) 0.0378(17) -0.0014(13) -0.0011(15) -0.0049(12)
C18 0.048(2) 0.0319(16) 0.0383(18) -0.0054(14) 0.0125(16) -0.0019(14)
C4 0.0357(18) 0.0332(16) 0.0404(18) -0.0014(14) 0.0046(14) -0.0017(13)
F7 0.0753(18) 0.0651(17) 0.111(2) 0.0245(16) 0.0496(17) 0.0030(13)
F8 0.0707(19) 0.084(2) 0.096(2) 0.0082(18) 0.0040(16) 0.0291(15)
C19 0.047(2) 0.0334(17) 0.047(2) -0.0032(16) 0.0165(17) -0.0001(14)
F9 0.0543(17) 0.116(3) 0.125(3) -0.023(2) 0.0373(18) 0.0108(16)
C20 0.054(2) 0.042(2) 0.065(3) -0.003(2) 0.019(2) 0.0034(17)
F2 0.072(2) 0.104(2) 0.120(3) -0.004(2) 0.0518(19) -0.0007(16)
F10 0.0536(17) 0.102(2) 0.132(3) -0.051(2) 0.0071(17) -0.0002(15)
C12 0.049(2) 0.050(2) 0.053(2) -0.0111(18) 0.0058(18) 0.0010(17)
F3 0.107(3) 0.074(2) 0.144(3) -0.030(2) 0.040(2) -0.0036(18)
F5 0.094(2) 0.084(2) 0.168(4) 0.019(2) 0.013(2) -0.0373(19)
C14 0.042(2) 0.064(3) 0.047(2) -0.0035(19) -0.0002(17) -0.0046(18)
F4 0.106(3) 0.099(3) 0.164(4) -0.016(3) -0.071(3) -0.022(2)
C15 0.039(2) 0.067(3) 0.062(3) -0.004(2) 0.0061(19) -0.0013(18)
C16 0.057(3) 0.063(3) 0.102(4) -0.002(3) -0.002(3) -0.014(2)
C13 0.042(2) 0.055(2) 0.075(3) 0.010(2) -0.010(2) 0.0013(17)
C21 0.047(2) 0.069(3) 0.089(3) -0.017(3) 0.021(2) 0.005(2)

loop_
_atom_type_symbol
_atom_type_description
_atom_type_scat_dispersion_real
_atom_type_scat_dispersion_imag
_atom_type_scat_source
C C 0.0033 0.0016 'International Tables Vol C Tables 4.2.6.8 and 6.1.1.4'
H H 0.0000 0.0000 'International Tables Vol C Tables 4.2.6.8 and 6.1.1.4'
F F 0.0171 0.0103 'International Tables Vol C Tables 4.2.6.8 and 6.1.1.4'
N N 0.0061 0.0033 'International Tables Vol C Tables 4.2.6.8 and 6.1.1.4'
O O 0.0106 0.0060 'International Tables Vol C Tables 4.2.6.8 and 6.1.1.4'

loop_
_geom_angle_atom_site_label_1
_geom_angle_atom_site_label_2
_geom_angle_atom_site_label_3
_geom_angle
_geom_angle_site_symmetry_3
C8 O1 C17 117.0(2) .
C5 N1 C1 116.4(3) .
C10 O3 C12 117.7(3) .
O1 C17 H17A 110.1 .
O1 C17 H17B 110.1 .
O1 C17 C18 108.0(3) .
H17A C17 H17B 108.4 .
C18 C17 H17A 110.1 .
C18 C17 H17B 110.1 .
N1 C1 C1 116.4(3) 3_577
N1 C1 C2 122.8(3) .
C2 C1 C1 120.7(3) 3_577
C1 C2 H2 119.8 .
C1 C2 C3 120.3(3) .
C3 C2 H2 119.8 .
C8 C9 H9 120.5 .
C10 C9 H9 120.5 .
C10 C9 C8 119.1(3) .
C6 C7 H7 120.0 .
C6 C7 C8 120.0(3) .
C8 C7 H7 120.0 .
C7 C6 C11 119.9(3) .
C7 C6 C3 119.0(3) .
C11 C6 C3 121.1(3) .
C6 C11 H11 120.6 .
C10 C11 C6 118.8(3) .
C10 C11 H11 120.6 .
O1 C8 C9 115.7(3) .
O1 C8 C7 123.8(3) .
C7 C8 C9 120.5(3) .
C2 C3 C6 120.4(3) .
C4 C3 C2 116.7(3) .
C4 C3 C6 122.9(3) .
N1 C5 H5 117.7 .
N1 C5 C4 124.6(3) .
C4 C5 H5 117.7 .
O3 C10 C11 123.7(3) .
C9 C10 O3 114.7(3) .
C9 C10 C11 121.6(3) .
C17 C18 H18A 109.6 .
C17 C18 H18B 109.6 .
C17 C18 C19 110.1(3) .
H18A C18 H18B 108.2 .
C19 C18 H18A 109.6 .
C19 C18 H18B 109.6 .
C3 C4 H4 120.4 .
C5 C4 C3 119.2(3) .
C5 C4 H4 120.4 .
C18 C19 H19A 109.0 .
C18 C19 H19B 109.0 .
H19A C19 H19B 107.8 .
C20 C19 C18 113.0(3) .
C20 C19 H19A 109.0 .
C20 C19 H19B 109.0 .
F6 C20 C19 111.4(3) .
F6 C20 C21 106.3(3) .
F7 C20 F6 106.4(3) .
F7 C20 C19 110.9(3) .
F7 C20 C21 106.8(4) .
C19 C20 C21 114.5(4) .
O3 C12 H12A 110.1 .
O3 C12 H12B 110.1 .
O3 C12 C13 107.9(3) .
H12A C12 H12B 108.4 .
C13 C12 H12A 110.1 .
C13 C12 H12B 110.1 .
H14A C14 H14B 107.5 .
C15 C14 H14A 108.4 .
C15 C14 H14B 108.4 .
C15 C14 C13 115.4(4) .
C13 C14 H14A 108.4 .
C13 C14 H14B 108.4 .
F1 C15 C14 111.3(3) .
F1 C15 C16 106.0(4) .
F2 C15 F1 105.5(4) .
F2 C15 C14 112.4(4) .
F2 C15 C16 106.3(4) .
C14 C15 C16 114.7(4) .
F3 C16 C15 109.5(4) .
F5 C16 F3 106.9(5) .
F5 C16 F4 107.4(4) .
F5 C16 C15 113.4(5) .
F4 C16 F3 109.5(5) .
F4 C16 C15 110.0(4) .
C12 C13 H13A 108.6 .
C12 C13 H13B 108.6 .
C14 C13 C12 114.9(3) .
C14 C13 H13A 108.6 .
C14 C13 H13B 108.6 .
H13A C13 H13B 107.5 .
F8 C21 C20 109.7(4) .
F9 C21 F8 107.5(4) .
F9 C21 C20 111.0(4) .
F10 C21 F8 109.0(5) .
F10 C21 F9 109.0(4) .
F10 C21 C20 110.5(4) .

loop_
_geom_bond_atom_site_label_1
_geom_bond_atom_site_label_2
_geom_bond_distance
_geom_bond_site_symmetry_2
O1 C17 1.423(4) .
O1 C8 1.369(4) .
N1 C1 1.349(4) .
N1 C5 1.336(4) .
O3 C10 1.378(4) .
O3 C12 1.402(5) .
C17 H17A 0.9700 .
C17 H17B 0.9700 .
C17 C18 1.508(5) .
C1 C1 1.493(6) 3_577
C1 C2 1.380(4) .
C2 H2 0.9300 .
C2 C3 1.396(4) .
C9 H9 0.9300 .
C9 C8 1.391(4) .
C9 C10 1.374(5) .
F6 C20 1.355(5) .
C7 H7 0.9300 .
C7 C6 1.386(5) .
C7 C8 1.388(4) .
C6 C11 1.403(4) .
C6 C3 1.485(4) .
C11 H11 0.9300 .
C11 C10 1.389(5) .
F1 C15 1.376(5) .
C3 C4 1.392(5) .
C5 H5 0.9300 .
C5 C4 1.378(5) .
C18 H18A 0.9700 .
C18 H18B 0.9700 .
C18 C19 1.512(5) .
C4 H4 0.9300 .
F7 C20 1.355(5) .
F8 C21 1.319(6) .
C19 H19A 0.9700 .
C19 H19B 0.9700 .
C19 C20 1.491(5) .
F9 C21 1.318(5) .
C20 C21 1.543(6) .
F2 C15 1.349(5) .
F10 C21 1.309(6) .
C12 H12A 0.9700 .
C12 H12B 0.9700 .
C12 C13 1.525(5) .
F3 C16 1.325(6) .
F5 C16 1.298(6) .
C14 H14A 0.9700 .
C14 H14B 0.9700 .
C14 C15 1.493(6) .
C14 C13 1.514(6) .
F4 C16 1.312(6) .
C15 C16 1.520(7) .
C13 H13A 0.9700 .
C13 H13B 0.9700 .

loop_
_geom_torsion_atom_site_label_1
_geom_torsion_atom_site_label_2
_geom_torsion_atom_site_label_3
_geom_torsion_atom_site_label_4
_geom_torsion
_geom_torsion_site_symmetry_1
_geom_torsion_site_symmetry_4
O1 C17 C18 C19 178.0(3) . .
N1 C1 C2 C3 -1.4(5) . .
N1 C5 C4 C3 -0.7(5) . .
O3 C12 C13 C14 62.5(5) . .
C17 O1 C8 C9 -179.2(3) . .
C17 O1 C8 C7 -0.1(4) . .
C17 C18 C19 C20 -170.2(3) . .
C1 N1 C5 C4 1.0(5) . .
C1 C1 C2 C3 178.5(3) 3_577 .
C1 C2 C3 C6 -177.5(3) . .
C1 C2 C3 C4 1.6(4) . .
C2 C3 C4 C5 -0.6(4) . .
F6 C20 C21 F8 -61.5(5) . .
F6 C20 C21 F9 57.1(5) . .
F6 C20 C21 F10 178.2(4) . .
C7 C6 C11 C10 -1.3(4) . .
C7 C6 C3 C2 26.8(4) . .
C7 C6 C3 C4 -152.2(3) . .
C6 C7 C8 O1 179.3(3) . .
C6 C7 C8 C9 -1.6(4) . .
C6 C11 C10 O3 177.3(3) . .
C6 C11 C10 C9 -2.2(5) . .
C6 C3 C4 C5 178.5(3) . .
C11 C6 C3 C2 -152.7(3) . .
C11 C6 C3 C4 28.3(4) . .
C8 O1 C17 C18 -178.3(3) . .
C8 C9 C10 O3 -175.8(3) . .
C8 C9 C10 C11 3.7(5) . .
C8 C7 C6 C11 3.2(4) . .
C8 C7 C6 C3 -176.3(3) . .
F1 C15 C16 F3 -65.2(5) . .
F1 C15 C16 F5 54.2(5) . .
F1 C15 C16 F4 174.5(4) . .
C3 C6 C11 C10 178.2(3) . .
C5 N1 C1 C1 -179.8(3) . 3_577
C5 N1 C1 C2 0.1(4) . .
C10 O3 C12 C13 -174.3(3) . .
C10 C9 C8 O1 177.4(3) . .
C10 C9 C8 C7 -1.8(4) . .
C18 C19 C20 F6 -55.9(4) . .
C18 C19 C20 F7 62.4(4) . .
C18 C19 C20 C21 -176.6(3) . .
F7 C20 C21 F8 -174.8(4) . .
F7 C20 C21 F9 -56.1(5) . .
F7 C20 C21 F10 65.0(5) . .
C19 C20 C21 F8 62.0(5) . .
C19 C20 C21 F9 -179.4(4) . .
C19 C20 C21 F10 -58.3(5) . .
F2 C15 C16 F3 -177.1(4) . .
F2 C15 C16 F5 -57.7(5) . .
F2 C15 C16 F4 62.6(6) . .
C12 O3 C10 C9 176.7(3) . .
C12 O3 C10 C11 -2.8(5) . .
C14 C15 C16 F3 58.0(5) . .
C14 C15 C16 F5 177.4(4) . .
C14 C15 C16 F4 -62.4(6) . .
C15 C14 C13 C12 67.2(5) . .
C13 C14 C15 F1 -73.3(5) . .
C13 C14 C15 F2 44.7(5) . .
C13 C14 C15 C16 166.4(4) . .
